data_1519003
loop_
_publ_author_name
'Fedushkin, Igor L.'
'Kazarina, Olga V.'
'Lukoyanov, Anton N.'
'Skatova, Alexandra A.'
'Bazyakina, Natalia L.'
'Cherkasov, Anton V.'
'Palamidis, Eftimios'

_publ_section_title
;
 Mononuclear dpp-Bian Gallium Complexes: Synthesis, Crystal Structures,
 and Reactivity toward Alkynes and Enones
;
_journal_issue 8
_journal_name_full Organometallics
_journal_page_first 1498
_journal_paper_doi 10.1021/acs.organomet.5b00001
_journal_volume 34
_journal_year 2015
_chemical_formula_sum 'C56 H60 Ga N2 O'
_chemical_formula_weight 846.78
_chemical_name_systematic
; 
 ? 
;
_space_group_IT_number 2
_symmetry_cell_setting triclinic
_symmetry_space_group_name_Hall '-P 1'
_symmetry_space_group_name_H-M 'P -1'
_atom_sites_solution_hydrogens geom
_atom_sites_solution_primary direct
_atom_sites_solution_secondary difmap
_audit_creation_method SHELXL-97
_cell_angle_alpha 79.654(3)
_cell_angle_beta 85.269(3)
_cell_angle_gamma 85.892(3)
_cell_formula_units_Z 2
_cell_length_a 10.5177(4)
_cell_length_b 11.8367(4)
_cell_length_c 19.8797(7)
_cell_measurement_reflns_used 3974
_cell_measurement_temperature 100(2)
_cell_measurement_theta_max 32.5298
_cell_measurement_theta_min 2.9066
_cell_volume 2422.31(15)
_computing_cell_refinement 'CrysAlisPro, Agilent Technologies'
_computing_data_collection 'CrysAlisPro, Agilent Technologies'
_computing_data_reduction 'CrysAlisPro, Agilent Technologies'
_computing_molecular_graphics 'SHELXTL  (Sheldrick, 2000)'
_computing_publication_material 'SHELXTL  (Sheldrick, 2000)'
_computing_structure_refinement 'SHELXL-97 (Sheldrick, 1997)'
_computing_structure_solution 'SHELXS-97 (Sheldrick, 1990)'
_diffrn_ambient_temperature 100(2)
_diffrn_measured_fraction_theta_full 0.991
_diffrn_measured_fraction_theta_max 0.991
_diffrn_measurement_device_type 'Xcalibur, Eos'
_diffrn_measurement_method '\w scans'
_diffrn_radiation_monochromator graphite
_diffrn_radiation_source 'Enhance (Mo) X-ray Source'
_diffrn_radiation_type MoK\a
_diffrn_radiation_wavelength 0.71073
_diffrn_reflns_av_R_equivalents 0.0797
_diffrn_reflns_av_sigmaI/netI 0.1298
_diffrn_reflns_limit_h_max 12
_diffrn_reflns_limit_h_min -11
_diffrn_reflns_limit_k_max 14
_diffrn_reflns_limit_k_min -14
_diffrn_reflns_limit_l_max 23
_diffrn_reflns_limit_l_min -23
_diffrn_reflns_number 20369
_diffrn_reflns_theta_full 25.00
_diffrn_reflns_theta_max 25.00
_diffrn_reflns_theta_min 2.91
_exptl_absorpt_coefficient_mu 0.607
_exptl_absorpt_correction_T_max 0.8882
_exptl_absorpt_correction_T_min 0.7933
_exptl_absorpt_correction_type multi-scan
_exptl_absorpt_process_details
;
SCALE3 ABSPACK, CrysAlisPro, Agilent Technologies (2012) 
;
_exptl_crystal_colour brown
_exptl_crystal_density_diffrn 1.161
_exptl_crystal_density_method 'not measured'
_exptl_crystal_description prism
_exptl_crystal_F_000 898
_exptl_crystal_size_max 0.40
_exptl_crystal_size_mid 0.20
_exptl_crystal_size_min 0.20
_refine_diff_density_max 0.541
_refine_diff_density_min -0.516
_refine_diff_density_rms 0.067
_refine_ls_extinction_method none
_refine_ls_goodness_of_fit_ref 0.992
_refine_ls_hydrogen_treatment constr
_refine_ls_matrix_type full
_refine_ls_number_parameters 576
_refine_ls_number_reflns 8450
_refine_ls_number_restraints 43
_refine_ls_restrained_S_all 0.993
_refine_ls_R_factor_all 0.0997
_refine_ls_R_factor_gt 0.0598
_refine_ls_shift/su_max 0.001
_refine_ls_shift/su_mean 0.000
_refine_ls_structure_factor_coef Fsqd
_refine_ls_weighting_details 'calc w=1/[\s^2^(Fo^2^)+(0.0001P)^2^+0.0000P] where P=(Fo^2^+2Fc^2^)/3'
_refine_ls_weighting_scheme calc
_refine_ls_wR_factor_gt 0.0791
_refine_ls_wR_factor_ref 0.0886
_reflns_number_gt 5725
_reflns_number_total 8450
_reflns_threshold_expression >2sigma(I)
_cod_data_source_file om5b00001_si_004.cif
_cod_data_source_block gabianphcc
_cod_depositor_comments
;
The following automatic conversions were performed:

'_symmetry_cell_setting' value 'Triclinic' changed to 'triclinic'
according to
/usr/data/users/saulius/crontab/automatic-downloads/rss-feeds/ACS/lib/dictionaries/cif_core.dic
dictionary named 'cif_core.dic' version 2.4.2 from 2011-04-26.

Automatic conversion script
Id: cif_fix_values 3143 2015-03-26 13:38:13Z robertas 

 Adding full bibliography for 1519003.cif.
;
_cod_original_cell_volume 2422.31(14)
_cod_original_sg_symbol_H-M P-1
_cod_database_code 1519003

loop_
_symmetry_equiv_pos_as_xyz
'x, y, z'
'-x, -y, -z'

loop_
_atom_site_label
_atom_site_type_symbol
_atom_site_fract_x
_atom_site_fract_y
_atom_site_fract_z
_atom_site_U_iso_or_equiv
_atom_site_adp_type
_atom_site_occupancy
_atom_site_symmetry_multiplicity
_atom_site_calc_flag
_atom_site_refinement_flags
_atom_site_disorder_assembly
_atom_site_disorder_group
Ga1 Ga 0.10279(2) 0.23033(2) 0.262110(14) 0.02060(7) Uani 1 1 d . . .
N1 N 0.03814(16) 0.36921(13) 0.29833(9) 0.0171(5) Uani 1 1 d . . .
N2 N -0.07720(16) 0.21601(13) 0.24389(9) 0.0181(5) Uani 1 1 d . . .
C1 C -0.0890(2) 0.37942(16) 0.29751(10) 0.0163(6) Uani 1 1 d . . .
C2 C -0.1497(2) 0.29792(16) 0.26805(11) 0.0170(6) Uani 1 1 d . . .
C3 C -0.2880(2) 0.32788(17) 0.27019(11) 0.0202(6) Uani 1 1 d . . .
C4 C -0.3045(2) 0.42664(17) 0.30179(11) 0.0217(6) Uani 1 1 d . . .
C5 C -0.1868(2) 0.46156(16) 0.31984(11) 0.0181(6) Uani 1 1 d . . .
C6 C -0.1895(2) 0.55605(16) 0.35047(11) 0.0210(6) Uani 1 1 d . . .
H6A H -0.1128 0.5827 0.3624 0.025 Uiso 1 1 calc R . .
C7 C -0.3087(2) 0.61366(18) 0.36411(12) 0.0278(7) Uani 1 1 d . . .
H7A H -0.3107 0.6784 0.3864 0.033 Uiso 1 1 calc R . .
C8 C -0.4215(2) 0.57979(18) 0.34643(12) 0.0318(7) Uani 1 1 d . . .
H8A H -0.4995 0.6211 0.3566 0.038 Uiso 1 1 calc R . .
C9 C -0.4229(2) 0.48403(18) 0.31330(12) 0.0270(7) Uani 1 1 d . . .
C10 C -0.5297(2) 0.4385(2) 0.29020(14) 0.0404(8) Uani 1 1 d . . .
H10A H -0.6124 0.4749 0.2960 0.048 Uiso 1 1 calc R . .
C11 C -0.5149(2) 0.3429(2) 0.25975(14) 0.0408(8) Uani 1 1 d . . .
H11A H -0.5880 0.3145 0.2449 0.049 Uiso 1 1 calc R . .
C12 C -0.3939(2) 0.28501(19) 0.24971(13) 0.0333(7) Uani 1 1 d . . .
H12A H -0.3861 0.2180 0.2293 0.040 Uiso 1 1 calc R . .
C13 C 0.10347(19) 0.46139(16) 0.31561(11) 0.0156(6) Uani 1 1 d . . .
C14 C 0.1174(2) 0.56262(16) 0.26644(11) 0.0195(6) Uani 1 1 d . . .
C15 C 0.1710(2) 0.65424(17) 0.28654(12) 0.0242(7) Uani 1 1 d . . .
H15A H 0.1803 0.7237 0.2546 0.029 Uiso 1 1 calc R . .
C16 C 0.2110(2) 0.64698(17) 0.35168(12) 0.0244(7) Uani 1 1 d . . .
H16A H 0.2442 0.7117 0.3648 0.029 Uiso 1 1 calc R . .
C17 C 0.2024(2) 0.54441(17) 0.39780(12) 0.0245(6) Uani 1 1 d . . .
H17A H 0.2331 0.5386 0.4420 0.029 Uiso 1 1 calc R . .
C18 C 0.1498(2) 0.44989(17) 0.38057(11) 0.0201(6) Uani 1 1 d . . .
C19 C 0.0781(2) 0.57241(17) 0.19366(11) 0.0253(7) Uani 1 1 d . . .
H19A H 0.0466 0.4966 0.1891 0.030 Uiso 1 1 calc R . .
C20 C -0.0312(2) 0.66491(18) 0.17713(13) 0.0359(8) Uani 1 1 d . . .
H20A H -0.1059 0.6459 0.2090 0.054 Uiso 1 1 calc R . .
H20B H -0.0540 0.6674 0.1300 0.054 Uiso 1 1 calc R . .
H20C H -0.0032 0.7401 0.1818 0.054 Uiso 1 1 calc R . .
C21 C 0.1941(2) 0.59605(19) 0.14220(12) 0.0365(8) Uani 1 1 d . . .
H21A H 0.2623 0.5365 0.1536 0.055 Uiso 1 1 calc R . .
H21B H 0.2247 0.6716 0.1442 0.055 Uiso 1 1 calc R . .
H21C H 0.1694 0.5952 0.0958 0.055 Uiso 1 1 calc R . .
C22 C 0.1401(2) 0.33751(17) 0.43208(12) 0.0279(7) Uani 1 1 d . . .
H22A H 0.1035 0.2803 0.4088 0.033 Uiso 1 1 calc R . .
C23 C 0.2727(2) 0.2891(2) 0.45314(15) 0.0550(9) Uani 1 1 d . . .
H23A H 0.3244 0.2701 0.4129 0.082 Uiso 1 1 calc R . .
H23B H 0.2641 0.2196 0.4880 0.082 Uiso 1 1 calc R . .
H23C H 0.3144 0.3467 0.4720 0.082 Uiso 1 1 calc R . .
C24 C 0.0510(3) 0.35324(19) 0.49379(12) 0.0462(9) Uani 1 1 d . . .
H24A H 0.0445 0.2794 0.5250 0.069 Uiso 1 1 calc R . .
H24B H -0.0338 0.3813 0.4788 0.069 Uiso 1 1 calc R . .
H24C H 0.0845 0.4092 0.5176 0.069 Uiso 1 1 calc R . .
C25 C -0.1298(2) 0.14041(16) 0.20611(11) 0.0191(6) Uani 1 1 d . . .
C26 C -0.1437(2) 0.17717(18) 0.13598(12) 0.0286(7) Uani 1 1 d . . .
C27 C -0.1998(2) 0.10489(19) 0.10141(13) 0.0363(8) Uani 1 1 d . . .
H27A H -0.2131 0.1297 0.0542 0.044 Uiso 1 1 calc R . .
C28 C -0.2374(2) -0.00242(19) 0.13308(13) 0.0382(8) Uani 1 1 d . . .
H28A H -0.2750 -0.0509 0.1079 0.046 Uiso 1 1 calc R . .
C29 C -0.2194(2) -0.03838(18) 0.20247(12) 0.0299(7) Uani 1 1 d . . .
H29A H -0.2432 -0.1128 0.2241 0.036 Uiso 1 1 calc R . .
C30 C -0.1677(2) 0.03126(17) 0.24063(12) 0.0223(6) Uani 1 1 d . . .
C31 C -0.1008(2) 0.29381(18) 0.09779(12) 0.0361(8) Uani 1 1 d . . .
H31A H -0.0550 0.3291 0.1303 0.043 Uiso 1 1 calc R . .
C32 C -0.2141(3) 0.3744(2) 0.07634(14) 0.0594(10) Uani 1 1 d . . .
H32A H -0.1840 0.4489 0.0533 0.089 Uiso 1 1 calc R . .
H32B H -0.2700 0.3848 0.1170 0.089 Uiso 1 1 calc R . .
H32C H -0.2617 0.3415 0.0449 0.089 Uiso 1 1 calc R . .
C33 C -0.0083(3) 0.2803(2) 0.03727(13) 0.0453(9) Uani 1 1 d . . .
H33A H 0.0188 0.3561 0.0145 0.068 Uiso 1 1 calc R . .
H33B H -0.0500 0.2443 0.0049 0.068 Uiso 1 1 calc R . .
H33C H 0.0666 0.2318 0.0531 0.068 Uiso 1 1 calc R . .
C34 C -0.1549(2) -0.00711(18) 0.31718(12) 0.0285(7) Uani 1 1 d . . .
H34A H -0.1128 0.0544 0.3342 0.034 Uiso 1 1 calc R . .
C35 C -0.2857(2) -0.0214(2) 0.35581(14) 0.0428(8) Uani 1 1 d . . .
H35A H -0.3376 0.0511 0.3467 0.064 Uiso 1 1 calc R . .
H35B H -0.2753 -0.0422 0.4051 0.064 Uiso 1 1 calc R . .
H35C H -0.3284 -0.0822 0.3405 0.064 Uiso 1 1 calc R . .
C36 C -0.0686(2) -0.11896(17) 0.33065(13) 0.0394(8) Uani 1 1 d . . .
H36A H 0.0174 -0.1046 0.3094 0.059 Uiso 1 1 calc R . .
H36B H -0.1043 -0.1789 0.3110 0.059 Uiso 1 1 calc R . .
H36C H -0.0642 -0.1443 0.3802 0.059 Uiso 1 1 calc R . .
C37 C 0.2142(2) 0.25821(17) 0.18030(12) 0.0239(6) Uani 1 1 d . . .
C38 C 0.2849(2) 0.26399(17) 0.12939(13) 0.0270(7) Uani 1 1 d . . .
C39 C 0.3674(2) 0.26457(18) 0.06730(13) 0.0321(7) Uani 1 1 d . . .
C40 C 0.3818(3) 0.3658(2) 0.02126(14) 0.0521(10) Uani 1 1 d . . .
H40A H 0.3411 0.4355 0.0316 0.062 Uiso 1 1 calc R . .
C41 C 0.4561(3) 0.3661(2) -0.04063(15) 0.0587(7) Uani 1 1 d . . .
H41A H 0.4650 0.4356 -0.0726 0.070 Uiso 1 1 calc R . .
C42 C 0.5163(3) 0.2643(2) -0.05464(15) 0.0513(9) Uani 1 1 d U . .
H42A H 0.5655 0.2636 -0.0969 0.062 Uiso 1 1 calc R . .
C43 C 0.5055(3) 0.1637(2) -0.00775(15) 0.0587(7) Uani 1 1 d U . .
H43A H 0.5491 0.0945 -0.0171 0.070 Uiso 1 1 calc R . .
C44 C 0.4309(2) 0.1640(2) 0.05291(14) 0.0450(9) Uani 1 1 d . . .
H44A H 0.4232 0.0945 0.0850 0.054 Uiso 1 1 calc R . .
C45 C 0.1587(2) 0.11015(17) 0.33463(12) 0.0261(7) Uani 1 1 d . A .
C46 C 0.1974(2) 0.03800(17) 0.37990(12) 0.0254(7) Uani 1 1 d . . .
C47 C 0.2440(3) -0.0520(2) 0.43196(17) 0.0279(10) Uani 0.750(2) 1 d P A 1
C48 C 0.3714(3) -0.0893(3) 0.42808(19) 0.0448(12) Uani 0.750(2) 1 d P A 1
H48A H 0.4265 -0.0549 0.3909 0.054 Uiso 0.750(2) 1 calc PR A 1
C49 C 0.4211(4) -0.1763(3) 0.4775(2) 0.0554(13) Uani 0.750(2) 1 d PU A 1
H49A H 0.5091 -0.2005 0.4743 0.067 Uiso 0.750(2) 1 calc PR A 1
C50 C 0.3416(4) -0.2263(3) 0.5308(2) 0.0549(14) Uani 0.750(2) 1 d P A 1
H50A H 0.3748 -0.2864 0.5642 0.066 Uiso 0.750(2) 1 calc PR A 1
C51 C 0.2126(4) -0.1905(3) 0.53673(19) 0.0475(9) Uani 0.750(2) 1 d P A 1
H51A H 0.1583 -0.2248 0.5743 0.057 Uiso 0.750(2) 1 calc PR A 1
C52 C 0.1645(3) -0.1039(3) 0.48707(18) 0.0344(8) Uani 0.750(2) 1 d P A 1
H52A H 0.0765 -0.0796 0.4905 0.041 Uiso 0.750(2) 1 calc PR A 1
C47' C 0.2553(5) -0.0406(4) 0.4367(3) 0.020(2) Uani 0.250(2) 1 d PGU A 2
C48' C 0.3858(5) -0.0426(5) 0.4438(3) 0.023(2) Uani 0.250(2) 1 d PGU A 2
H48B H 0.4373 0.0103 0.4138 0.028 Uiso 0.250(2) 1 calc PR A 2
C49' C 0.4411(6) -0.1221(6) 0.4950(3) 0.023(2) Uani 0.250(2) 1 d PGU A 2
H49B H 0.5303 -0.1234 0.4999 0.028 Uiso 0.250(2) 1 calc PR A 2
C50' C 0.3659(8) -0.1995(5) 0.5390(3) 0.040(3) Uani 0.250(2) 1 d PGU A 2
H50B H 0.4037 -0.2538 0.5739 0.048 Uiso 0.250(2) 1 calc PR A 2
C51' C 0.2354(7) -0.1975(5) 0.5318(3) 0.0475(9) Uani 0.250(2) 1 d PGU A 2
H51B H 0.1839 -0.2504 0.5618 0.057 Uiso 0.250(2) 1 calc PR A 2
C52' C 0.1801(5) -0.1181(5) 0.4806(3) 0.0344(8) Uani 0.250(2) 1 d PGU A 2
H52B H 0.0909 -0.1167 0.4757 0.041 Uiso 0.250(2) 1 calc PR A 2
O1S O 0.71230(16) 0.09552(13) -0.15840(9) 0.0389(5) Uani 1 1 d . . .
C1S C 0.6637(3) 0.0771(2) -0.22047(14) 0.0461(9) Uani 1 1 d . . .
H1SA H 0.6442 -0.0045 -0.2165 0.055 Uiso 1 1 calc R . .
H1SB H 0.7282 0.0958 -0.2594 0.055 Uiso 1 1 calc R . .
C2S C 0.5464(3) 0.1521(2) -0.23240(16) 0.0649(11) Uani 1 1 d . . .
H2SA H 0.5158 0.1454 -0.2767 0.097 Uiso 1 1 calc R . .
H2SB H 0.5652 0.2321 -0.2326 0.097 Uiso 1 1 calc R . .
H2SC H 0.4805 0.1284 -0.1958 0.097 Uiso 1 1 calc R . .
C3S C 0.8329(2) 0.03604(19) -0.14570(14) 0.0401(8) Uani 1 1 d . . .
H3SA H 0.8993 0.0692 -0.1804 0.048 Uiso 1 1 calc R . .
H3SB H 0.8285 -0.0462 -0.1486 0.048 Uiso 1 1 calc R . .
C4S C 0.8659(3) 0.0476(2) -0.07608(13) 0.0484(9) Uani 1 1 d . . .
H4SA H 0.9509 0.0108 -0.0676 0.073 Uiso 1 1 calc R . .
H4SB H 0.8027 0.0103 -0.0418 0.073 Uiso 1 1 calc R . .
H4SC H 0.8658 0.1293 -0.0730 0.073 Uiso 1 1 calc R . .

loop_
_atom_site_aniso_label
_atom_site_aniso_U_11
_atom_site_aniso_U_22
_atom_site_aniso_U_33
_atom_site_aniso_U_23
_atom_site_aniso_U_13
_atom_site_aniso_U_12
Ga1 0.01480(13) 0.02100(13) 0.02415(14) 0.00149(10) -0.00272(11) -0.00061(10)
N1 0.0130(10) 0.0187(9) 0.0180(10) 0.0029(7) -0.0045(9) -0.0013(7)
N2 0.0136(10) 0.0202(9) 0.0185(11) 0.0053(8) -0.0043(9) -0.0046(7)
C1 0.0140(11) 0.0206(11) 0.0110(12) 0.0068(9) 0.0003(10) -0.0029(9)
C2 0.0139(12) 0.0196(11) 0.0153(12) 0.0022(9) -0.0006(10) 0.0008(9)
C3 0.0144(12) 0.0238(12) 0.0202(13) 0.0025(9) -0.0004(11) -0.0027(9)
C4 0.0158(12) 0.0248(12) 0.0216(13) 0.0016(10) 0.0026(11) -0.0009(9)
C5 0.0130(11) 0.0214(11) 0.0168(13) 0.0039(9) 0.0020(10) -0.0015(9)
C6 0.0175(12) 0.0214(12) 0.0224(13) 0.0010(9) -0.0022(11) -0.0010(9)
C7 0.0282(14) 0.0253(13) 0.0287(15) -0.0041(10) 0.0034(12) -0.0012(10)
C8 0.0204(13) 0.0369(14) 0.0368(16) -0.0074(11) -0.0004(13) 0.0076(11)
C9 0.0140(12) 0.0361(13) 0.0298(15) -0.0049(11) 0.0029(12) 0.0000(10)
C10 0.0195(14) 0.0542(16) 0.0502(18) -0.0182(13) -0.0031(14) 0.0027(12)
C11 0.0158(14) 0.0563(16) 0.0541(18) -0.0172(13) -0.0086(14) -0.0017(12)
C12 0.0262(14) 0.0379(14) 0.0372(16) -0.0096(11) -0.0039(13) -0.0028(11)
C13 0.0097(11) 0.0161(11) 0.0211(13) -0.0045(9) -0.0004(10) 0.0019(9)
C14 0.0158(12) 0.0170(11) 0.0232(13) -0.0008(9) 0.0042(11) 0.0027(9)
C15 0.0191(13) 0.0203(12) 0.0308(14) -0.0006(10) 0.0039(12) -0.0017(10)
C16 0.0143(12) 0.0239(12) 0.0373(15) -0.0112(10) 0.0005(12) -0.0039(9)
C17 0.0161(12) 0.0320(13) 0.0268(14) -0.0082(10) -0.0051(11) 0.0025(10)
C18 0.0174(12) 0.0205(12) 0.0210(13) -0.0012(9) -0.0027(11) 0.0032(9)
C19 0.0322(14) 0.0213(12) 0.0207(14) 0.0033(10) -0.0010(12) -0.0074(10)
C20 0.0266(14) 0.0459(15) 0.0308(16) 0.0068(12) -0.0039(13) -0.0044(12)
C21 0.0381(16) 0.0421(15) 0.0243(15) 0.0033(11) 0.0046(13) 0.0008(12)
C22 0.0367(15) 0.0245(13) 0.0211(14) 0.0029(10) -0.0110(12) 0.0008(11)
C23 0.0594(19) 0.0360(16) 0.067(2) 0.0078(14) -0.0386(17) 0.0122(14)
C24 0.073(2) 0.0376(15) 0.0239(16) 0.0082(12) -0.0027(16) -0.0110(14)
C25 0.0139(12) 0.0220(12) 0.0210(13) -0.0040(9) 0.0014(11) -0.0012(9)
C26 0.0307(14) 0.0310(13) 0.0244(14) -0.0024(10) -0.0071(12) -0.0035(11)
C27 0.0434(17) 0.0450(15) 0.0215(14) -0.0038(11) -0.0067(13) -0.0087(12)
C28 0.0355(16) 0.0446(15) 0.0394(17) -0.0148(12) -0.0043(14) -0.0156(12)
C29 0.0284(14) 0.0239(12) 0.0364(16) -0.0014(11) 0.0008(13) -0.0083(10)
C30 0.0159(12) 0.0224(12) 0.0287(14) -0.0048(10) 0.0011(11) -0.0047(9)
C31 0.0549(18) 0.0281(13) 0.0246(15) 0.0027(11) -0.0082(14) -0.0099(12)
C32 0.085(2) 0.0442(17) 0.042(2) 0.0093(14) -0.0071(19) 0.0040(16)
C33 0.0541(18) 0.0502(16) 0.0279(16) 0.0094(13) -0.0033(15) -0.0183(14)
C34 0.0344(15) 0.0282(13) 0.0213(14) 0.0053(10) -0.0039(12) -0.0129(11)
C35 0.0393(17) 0.0474(16) 0.0378(18) 0.0041(13) 0.0049(15) -0.0142(13)
C36 0.0400(16) 0.0343(14) 0.0392(17) 0.0100(12) -0.0086(14) -0.0039(12)
C37 0.0196(13) 0.0197(12) 0.0334(15) -0.0055(10) -0.0065(12) -0.0003(9)
C38 0.0202(13) 0.0251(12) 0.0366(15) -0.0072(10) 0.0000(12) -0.0053(10)
C39 0.0293(15) 0.0335(14) 0.0335(16) -0.0073(11) 0.0044(13) -0.0063(11)
C40 0.063(2) 0.0370(15) 0.0456(19) 0.0063(13) 0.0164(17) 0.0138(14)
C41 0.0598(15) 0.0570(13) 0.0532(15) -0.0053(10) 0.0239(13) -0.0045(11)
C42 0.0437(18) 0.0683(18) 0.0418(18) -0.0158(13) 0.0191(16) -0.0132(14)
C43 0.0598(15) 0.0570(13) 0.0532(15) -0.0053(10) 0.0239(13) -0.0045(11)
C44 0.0437(18) 0.0408(15) 0.0483(19) -0.0084(13) 0.0097(16) -0.0014(13)
C45 0.0269(14) 0.0187(12) 0.0317(15) -0.0004(10) -0.0040(12) -0.0025(10)
C46 0.0189(13) 0.0251(12) 0.0298(15) -0.0002(10) 0.0011(12) 0.0010(10)
C47 0.0242(19) 0.0249(18) 0.032(2) 0.0030(14) -0.0094(17) 0.0068(14)
C48 0.037(2) 0.045(2) 0.044(3) 0.0153(18) -0.001(2) -0.0007(17)
C49 0.043(2) 0.061(2) 0.055(2) 0.0111(18) -0.0143(19) 0.0067(17)
C50 0.067(3) 0.048(2) 0.037(2) 0.0229(18) -0.013(2) 0.011(2)
C51 0.0568(19) 0.0465(15) 0.0338(17) 0.0083(12) -0.0031(15) -0.0057(14)
C52 0.0316(15) 0.0334(14) 0.0361(16) -0.0018(12) -0.0034(13) 0.0028(12)
C47' 0.019(4) 0.020(3) 0.021(4) -0.002(3) 0.000(3) -0.001(3)
C48' 0.019(3) 0.025(3) 0.022(3) 0.004(3) -0.002(3) 0.001(3)
C49' 0.021(3) 0.023(3) 0.022(3) 0.002(3) -0.003(3) 0.007(3)
C50' 0.040(4) 0.040(4) 0.037(4) -0.004(3) -0.004(3) 0.001(3)
C51' 0.0568(19) 0.0465(15) 0.0338(17) 0.0083(12) -0.0031(15) -0.0057(14)
C52' 0.0316(15) 0.0334(14) 0.0361(16) -0.0018(12) -0.0034(13) 0.0028(12)
O1S 0.0417(11) 0.0393(9) 0.0364(11) -0.0077(8) -0.0009(10) -0.0069(8)
C1S 0.0571(19) 0.0471(16) 0.0347(17) -0.0015(13) -0.0044(16) -0.0199(14)
C2S 0.0395(19) 0.103(2) 0.050(2) 0.0037(18) -0.0058(18) -0.0249(17)
C3S 0.0366(16) 0.0301(14) 0.0533(19) -0.0076(12) 0.0000(15) -0.0025(12)
C4S 0.058(2) 0.0412(16) 0.0465(19) -0.0051(13) -0.0111(17) -0.0051(14)

loop_
_atom_type_symbol
_atom_type_description
_atom_type_scat_dispersion_real
_atom_type_scat_dispersion_imag
_atom_type_scat_source
C C 0.0033 0.0016 'International Tables Vol C Tables 4.2.6.8 and 6.1.1.4'
H H 0.0000 0.0000 'International Tables Vol C Tables 4.2.6.8 and 6.1.1.4'
N N 0.0061 0.0033 'International Tables Vol C Tables 4.2.6.8 and 6.1.1.4'
O O 0.0106 0.0060 'International Tables Vol C Tables 4.2.6.8 and 6.1.1.4'
Ga Ga 0.2307 1.6083 'International Tables Vol C Tables 4.2.6.8 and 6.1.1.4'

loop_
_geom_angle_atom_site_label_1
_geom_angle_atom_site_label_2
_geom_angle_atom_site_label_3
_geom_angle
C37 Ga1 C45 116.81(9)
C37 Ga1 N1 114.78(8)
C45 Ga1 N1 111.07(8)
C37 Ga1 N2 113.21(9)
C45 Ga1 N2 111.49(8)
N1 Ga1 N2 85.40(7)
C1 N1 C13 118.86(16)
C1 N1 Ga1 109.24(14)
C13 N1 Ga1 131.36(13)
C2 N2 C25 121.07(17)
C2 N2 Ga1 108.97(14)
C25 N2 Ga1 129.74(13)
N1 C1 C2 117.84(18)
N1 C1 C5 133.5(2)
C2 C1 C5 108.64(18)
N2 C2 C1 118.29(19)
N2 C2 C3 133.1(2)
C1 C2 C3 108.61(18)
C12 C3 C4 118.7(2)
C12 C3 C2 136.2(2)
C4 C3 C2 105.02(19)
C9 C4 C3 123.7(2)
C9 C4 C5 123.8(2)
C3 C4 C5 112.52(18)
C6 C5 C4 118.34(19)
C6 C5 C1 136.5(2)
C4 C5 C1 105.20(18)
C5 C6 C7 118.8(2)
C5 C6 H6A 120.6
C7 C6 H6A 120.6
C8 C7 C6 122.6(2)
C8 C7 H7A 118.7
C6 C7 H7A 118.7
C7 C8 C9 120.5(2)
C7 C8 H8A 119.7
C9 C8 H8A 119.7
C4 C9 C8 115.9(2)
C4 C9 C10 115.9(2)
C8 C9 C10 128.1(2)
C11 C10 C9 120.9(2)
C11 C10 H10A 119.6
C9 C10 H10A 119.6
C10 C11 C12 122.1(2)
C10 C11 H11A 118.9
C12 C11 H11A 118.9
C3 C12 C11 118.6(2)
C3 C12 H12A 120.7
C11 C12 H12A 120.7
C18 C13 C14 121.6(2)
C18 C13 N1 119.65(17)
C14 C13 N1 118.70(19)
C15 C14 C13 117.5(2)
C15 C14 C19 120.33(18)
C13 C14 C19 122.18(19)
C16 C15 C14 121.77(19)
C16 C15 H15A 119.1
C14 C15 H15A 119.1
C15 C16 C17 119.5(2)
C15 C16 H16A 120.3
C17 C16 H16A 120.3
C16 C17 C18 121.2(2)
C16 C17 H17A 119.4
C18 C17 H17A 119.4
C17 C18 C13 118.16(18)
C17 C18 C22 120.7(2)
C13 C18 C22 121.11(19)
C14 C19 C21 110.23(19)
C14 C19 C20 112.37(18)
C21 C19 C20 110.81(17)
C14 C19 H19A 107.7
C21 C19 H19A 107.7
C20 C19 H19A 107.7
C19 C20 H20A 109.5
C19 C20 H20B 109.5
H20A C20 H20B 109.5
C19 C20 H20C 109.5
H20A C20 H20C 109.5
H20B C20 H20C 109.5
C19 C21 H21A 109.5
C19 C21 H21B 109.5
H21A C21 H21B 109.5
C19 C21 H21C 109.5
H21A C21 H21C 109.5
H21B C21 H21C 109.5
C24 C22 C18 111.39(17)
C24 C22 C23 111.5(2)
C18 C22 C23 110.72(19)
C24 C22 H22A 107.7
C18 C22 H22A 107.7
C23 C22 H22A 107.7
C22 C23 H23A 109.5
C22 C23 H23B 109.5
H23A C23 H23B 109.5
C22 C23 H23C 109.5
H23A C23 H23C 109.5
H23B C23 H23C 109.5
C22 C24 H24A 109.5
C22 C24 H24B 109.5
H24A C24 H24B 109.5
C22 C24 H24C 109.5
H24A C24 H24C 109.5
H24B C24 H24C 109.5
C26 C25 C30 121.7(2)
C26 C25 N2 118.89(18)
C30 C25 N2 119.36(19)
C27 C26 C25 117.8(2)
C27 C26 C31 120.0(2)
C25 C26 C31 122.3(2)
C26 C27 C28 122.2(2)
C26 C27 H27A 118.9
C28 C27 H27A 118.9
C27 C28 C29 118.9(2)
C27 C28 H28A 120.5
C29 C28 H28A 120.5
C30 C29 C28 121.8(2)
C30 C29 H29A 119.1
C28 C29 H29A 119.1
C29 C30 C25 117.5(2)
C29 C30 C34 121.03(19)
C25 C30 C34 121.5(2)
C33 C31 C32 111.3(2)
C33 C31 C26 111.37(19)
C32 C31 C26 111.2(2)
C33 C31 H31A 107.6
C32 C31 H31A 107.6
C26 C31 H31A 107.6
C31 C32 H32A 109.5
C31 C32 H32B 109.5
H32A C32 H32B 109.5
C31 C32 H32C 109.5
H32A C32 H32C 109.5
H32B C32 H32C 109.5
C31 C33 H33A 109.5
C31 C33 H33B 109.5
H33A C33 H33B 109.5
C31 C33 H33C 109.5
H33A C33 H33C 109.5
H33B C33 H33C 109.5
C30 C34 C35 111.0(2)
C30 C34 C36 110.46(19)
C35 C34 C36 111.50(18)
C30 C34 H34A 107.9
C35 C34 H34A 107.9
C36 C34 H34A 107.9
C34 C35 H35A 109.5
C34 C35 H35B 109.5
H35A C35 H35B 109.5
C34 C35 H35C 109.5
H35A C35 H35C 109.5
H35B C35 H35C 109.5
C34 C36 H36A 109.5
C34 C36 H36B 109.5
H36A C36 H36B 109.5
C34 C36 H36C 109.5
H36A C36 H36C 109.5
H36B C36 H36C 109.5
C38 C37 Ga1 173.46(18)
C37 C38 C39 176.6(2)
C40 C39 C44 119.4(2)
C40 C39 C38 119.9(2)
C44 C39 C38 120.7(2)
C39 C40 C41 120.3(2)
C39 C40 H40A 119.8
C41 C40 H40A 119.8
C42 C41 C40 119.3(2)
C42 C41 H41A 120.3
C40 C41 H41A 120.3
C43 C42 C41 120.5(3)
C43 C42 H42A 119.8
C41 C42 H42A 119.8
C42 C43 C44 119.8(3)
C42 C43 H43A 120.1
C44 C43 H43A 120.1
C43 C44 C39 120.7(2)
C43 C44 H44A 119.7
C39 C44 H44A 119.7
C46 C45 Ga1 177.4(2)
C45 C46 C47 177.4(3)
C45 C46 C47' 173.3(3)
C47 C46 C47' 8.7(3)
C48 C47 C52 118.4(3)
C48 C47 C46 119.4(3)
C52 C47 C46 122.2(3)
C47 C48 C49 121.5(3)
C47 C48 H48A 119.3
C49 C48 H48A 119.3
C50 C49 C48 119.2(3)
C50 C49 H49A 120.4
C48 C49 H49A 120.4
C49 C50 C51 121.0(3)
C49 C50 H50A 119.5
C51 C50 H50A 119.5
C52 C51 C50 119.1(3)
C52 C51 H51A 120.4
C50 C51 H51A 120.4
C51 C52 C47 120.8(3)
C51 C52 H52A 119.6
C47 C52 H52A 119.6
C48' C47' C52' 120.0
C48' C47' C46 120.3(3)
C52' C47' C46 119.6(3)
C47' C48' C49' 120.0
C47' C48' H48B 120.0
C49' C48' H48B 120.0
C48' C49' C50' 120.0
C48' C49' H49B 120.0
C50' C49' H49B 120.0
C51' C50' C49' 120.0
C51' C50' H50B 120.0
C49' C50' H50B 120.0
C50' C51' C52' 120.0
C50' C51' H51B 120.0
C52' C51' H51B 120.0
C51' C52' C47' 120.0
C51' C52' H52B 120.0
C47' C52' H52B 120.0
C3S O1S C1S 112.92(19)
O1S C1S C2S 108.3(2)
O1S C1S H1SA 110.0
C2S C1S H1SA 110.0
O1S C1S H1SB 110.0
C2S C1S H1SB 110.0
H1SA C1S H1SB 108.4
C1S C2S H2SA 109.5
C1S C2S H2SB 109.5
H2SA C2S H2SB 109.5
C1S C2S H2SC 109.5
H2SA C2S H2SC 109.5
H2SB C2S H2SC 109.5
O1S C3S C4S 108.5(2)
O1S C3S H3SA 110.0
C4S C3S H3SA 110.0
O1S C3S H3SB 110.0
C4S C3S H3SB 110.0
H3SA C3S H3SB 108.4
C3S C4S H4SA 109.5
C3S C4S H4SB 109.5
H4SA C4S H4SB 109.5
C3S C4S H4SC 109.5
H4SA C4S H4SC 109.5
H4SB C4S H4SC 109.5

loop_
_geom_bond_atom_site_label_1
_geom_bond_atom_site_label_2
_geom_bond_distance
Ga1 C37 1.917(2)
Ga1 C45 1.932(2)
Ga1 N1 1.9665(16)
Ga1 N2 1.9812(17)
N1 C1 1.335(3)
N1 C13 1.436(3)
N2 C2 1.324(2)
N2 C25 1.432(3)
C1 C2 1.426(3)
C1 C5 1.462(3)
C2 C3 1.471(3)
C3 C12 1.376(3)
C3 C4 1.417(3)
C4 C9 1.397(3)
C4 C5 1.425(3)
C5 C6 1.364(3)
C6 C7 1.413(3)
C6 H6A 0.9500
C7 C8 1.371(3)
C7 H7A 0.9500
C8 C9 1.411(3)
C8 H8A 0.9500
C9 C10 1.422(3)
C10 C11 1.370(3)
C10 H10A 0.9500
C11 C12 1.418(3)
C11 H11A 0.9500
C12 H12A 0.9500
C13 C18 1.398(3)
C13 C14 1.412(3)
C14 C15 1.391(3)
C14 C19 1.519(3)
C15 C16 1.381(3)
C15 H15A 0.9500
C16 C17 1.387(3)
C16 H16A 0.9500
C17 C18 1.390(3)
C17 H17A 0.9500
C18 C22 1.530(3)
C19 C21 1.534(3)
C19 C20 1.544(3)
C19 H19A 1.0000
C20 H20A 0.9800
C20 H20B 0.9800
C20 H20C 0.9800
C21 H21A 0.9800
C21 H21B 0.9800
C21 H21C 0.9800
C22 C24 1.512(3)
C22 C23 1.531(3)
C22 H22A 1.0000
C23 H23A 0.9800
C23 H23B 0.9800
C23 H23C 0.9800
C24 H24A 0.9800
C24 H24B 0.9800
C24 H24C 0.9800
C25 C26 1.401(3)
C25 C30 1.418(3)
C26 C27 1.379(3)
C26 C31 1.531(3)
C27 C28 1.382(3)
C27 H27A 0.9500
C28 C29 1.393(3)
C28 H28A 0.9500
C29 C30 1.381(3)
C29 H29A 0.9500
C30 C34 1.522(3)
C31 C33 1.508(3)
C31 C32 1.512(3)
C31 H31A 1.0000
C32 H32A 0.9800
C32 H32B 0.9800
C32 H32C 0.9800
C33 H33A 0.9800
C33 H33B 0.9800
C33 H33C 0.9800
C34 C35 1.524(3)
C34 C36 1.546(3)
C34 H34A 1.0000
C35 H35A 0.9800
C35 H35B 0.9800
C35 H35C 0.9800
C36 H36A 0.9800
C36 H36B 0.9800
C36 H36C 0.9800
C37 C38 1.200(3)
C38 C39 1.448(3)
C39 C40 1.380(3)
C39 C44 1.387(3)
C40 C41 1.402(4)
C40 H40A 0.9500
C41 C42 1.384(3)
C41 H41A 0.9500
C42 C43 1.379(4)
C42 H42A 0.9500
C43 C44 1.384(4)
C43 H43A 0.9500
C44 H44A 0.9500
C45 C46 1.200(3)
C46 C47 1.435(3)
C46 C47' 1.471(5)
C47 C48 1.381(4)
C47 C52 1.399(4)
C48 C49 1.394(4)
C48 H48A 0.9500
C49 C50 1.367(5)
C49 H49A 0.9500
C50 C51 1.395(5)
C50 H50A 0.9500
C51 C52 1.387(4)
C51 H51A 0.9500
C52 H52A 0.9500
C47' C48' 1.3900
C47' C52' 1.3900
C48' C49' 1.3900
C48' H48B 0.9500
C49' C50' 1.3900
C49' H49B 0.9500
C50' C51' 1.3900
C50' H50B 0.9500
C51' C52' 1.3900
C51' H51B 0.9500
C52' H52B 0.9500
O1S C3S 1.425(3)
O1S C1S 1.431(3)
C1S C2S 1.477(4)
C1S H1SA 0.9900
C1S H1SB 0.9900
C2S H2SA 0.9800
C2S H2SB 0.9800
C2S H2SC 0.9800
C3S C4S 1.486(4)
C3S H3SA 0.9900
C3S H3SB 0.9900
C4S H4SA 0.9800
C4S H4SB 0.9800
C4S H4SC 0.9800
